data_7133436
loop_
_publ_author_name
'Meena, Shivam A.'
'Thakur, Deepika'
'Nandy, Abhijit'
'Ranjan, Rahul'
'Rai, Anubhav'
'Banerjee, Shibdas'
'Verma, Akhilesh K.'

_publ_section_title
;
 Transition-metal free, radical oxidation of 1,6-enyne cyclopropanation:
 synthesis of aza-bicyclo[4.1.0]heptane derivatives.
;
_journal_issue 69
_journal_name_full 'Chemical communications (Cambridge, England)'
_journal_page_first 9230
_journal_page_last 9233
_journal_paper_doi 10.1039/d4cc02639j
_journal_volume 60
_journal_year 2024
_chemical_formula_moiety 'C21 H17 N O4'
_chemical_formula_sum 'C21 H17 N O4'
_chemical_formula_weight 347.36
_chemical_name_systematic SMT-366
_space_group_crystal_system monoclinic
_space_group_IT_number 14
_space_group_name_Hall '-P 2yn'
_space_group_name_H-M_alt 'P 1 21/n 1'
_atom_sites_solution_hydrogens geom
_atom_sites_solution_primary dual
_audit_creation_date 2023-12-02
_audit_creation_method
;
Olex2 1.3
(compiled 2020.11.12 svn.r5f609507 for OlexSys, GUI svn.r6408)
;
_audit_update_record
;
2023-12-02 deposited with the CCDC.	2024-07-31 downloaded from the CCDC.
;
_cell_angle_alpha 90
_cell_angle_beta 112.036(14)
_cell_angle_gamma 90
_cell_formula_units_Z 4
_cell_length_a 14.2969(17)
_cell_length_b 6.8015(6)
_cell_length_c 18.834(2)
_cell_measurement_reflns_used 4176
_cell_measurement_temperature 224(40)
_cell_measurement_theta_max 27.7640
_cell_measurement_theta_min 3.2550
_cell_volume 1697.6(4)
_computing_cell_refinement 'CrysAlisPro 1.171.42.69a (Rigaku OD, 2022)'
_computing_data_collection 'CrysAlisPro 1.171.42.69a (Rigaku OD, 2022)'
_computing_data_reduction 'CrysAlisPro 1.171.42.69a (Rigaku OD, 2022)'
_computing_molecular_graphics 'Olex2 1.3 (Dolomanov et al., 2009)'
_computing_publication_material 'Olex2 1.3 (Dolomanov et al., 2009)'
_computing_structure_refinement 'SHELXL 2016/4 (Sheldrick, 2015)'
_computing_structure_solution 'SHELXT 2014/5 (Sheldrick, 2014)'
_diffrn_ambient_environment N~2~
_diffrn_ambient_temperature 224(40)
_diffrn_detector 'Hybrid Pixel Array Detector'
_diffrn_detector_area_resol_mean 10.0000
_diffrn_detector_type HyPix
_diffrn_measured_fraction_theta_full 0.966
_diffrn_measured_fraction_theta_max 0.721
_diffrn_measurement_details
;
List of Runs (angles in degrees, time in seconds):

  # Type    Start    End  Width  t~exp~   \w     \q     \k     \f   Frames
#--------------------------------------------------------------------------
  1  \w    -18.00  33.00   0.50    1.60    --   -5.21  16.00 104.00  102
  2  \w     -9.00  21.00   0.50    1.60    --    5.37 -77.00  90.00   60
  3  \w    -58.00 -24.00   0.50    1.60    --    5.37 -77.00  90.00   68
  4  \w    -23.00  21.00   0.50    1.60    --   -5.21 -99.00 -30.00   88
  5  \w     -7.00  26.00   0.50    1.60    --   -5.21 -99.00 -60.00   66
;
_diffrn_measurement_device 'four-circle diffractometer'
_diffrn_measurement_device_type 'XtaLAB Synergy, Single source at home/near, HyPix'
_diffrn_measurement_method '\w scans'
_diffrn_orient_matrix_type 'CrysAlisPro convention (1999,Acta A55,543-557)'
_diffrn_orient_matrix_UB_11 -0.0520922000
_diffrn_orient_matrix_UB_12 0.0209084000
_diffrn_orient_matrix_UB_13 -0.0104430000
_diffrn_orient_matrix_UB_21 -0.0055450000
_diffrn_orient_matrix_UB_22 0.0077910000
_diffrn_orient_matrix_UB_23 -0.0389298000
_diffrn_orient_matrix_UB_31 -0.0111235000
_diffrn_orient_matrix_UB_32 -0.1018721000
_diffrn_orient_matrix_UB_33 -0.0051310000
_diffrn_radiation_monochromator mirror
_diffrn_radiation_probe x-ray
_diffrn_radiation_type 'Mo K\a'
_diffrn_radiation_wavelength 0.71073
_diffrn_reflns_av_R_equivalents 0.0569
_diffrn_reflns_av_unetI/netI 0.0714
_diffrn_reflns_Laue_measured_fraction_full 0.966
_diffrn_reflns_Laue_measured_fraction_max 0.721
_diffrn_reflns_limit_h_max 18
_diffrn_reflns_limit_h_min -17
_diffrn_reflns_limit_k_max 9
_diffrn_reflns_limit_k_min -7
_diffrn_reflns_limit_l_max 22
_diffrn_reflns_limit_l_min -26
_diffrn_reflns_number 10835
_diffrn_reflns_point_group_measured_fraction_full 0.966
_diffrn_reflns_point_group_measured_fraction_max 0.721
_diffrn_reflns_theta_full 25.242
_diffrn_reflns_theta_max 30.919
_diffrn_reflns_theta_min 3.214
_diffrn_source 'micro-focus sealed X-ray tube'
_diffrn_source_type 'PhotonJet (Mo) X-ray Source'
_exptl_absorpt_coefficient_mu 0.095
_exptl_absorpt_correction_T_max 1.00000
_exptl_absorpt_correction_T_min 0.84440
_exptl_absorpt_correction_type multi-scan
_exptl_absorpt_process_details
;
CrysAlisPro 1.171.42.69a (Rigaku Oxford Diffraction, 2022)
Empirical absorption correction using spherical harmonics,
implemented in SCALE3 ABSPACK scaling algorithm.
;
_exptl_crystal_colour 'clear light colourless'
_exptl_crystal_colour_lustre clear
_exptl_crystal_colour_modifier light
_exptl_crystal_colour_primary colourless
_exptl_crystal_density_diffrn 1.359
_exptl_crystal_description needle
_exptl_crystal_F_000 728
_refine_diff_density_max 0.205
_refine_diff_density_min -0.193
_refine_diff_density_rms 0.045
_refine_ls_extinction_method none
_refine_ls_goodness_of_fit_ref 1.064
_refine_ls_hydrogen_treatment constr
_refine_ls_matrix_type full
_refine_ls_number_parameters 237
_refine_ls_number_reflns 3870
_refine_ls_number_restraints 0
_refine_ls_restrained_S_all 1.064
_refine_ls_R_factor_all 0.0865
_refine_ls_R_factor_gt 0.0543
_refine_ls_shift/su_max 0.000
_refine_ls_shift/su_mean 0.000
_refine_ls_structure_factor_coef Fsqd
_refine_ls_weighting_details 'w=1/[\s^2^(Fo^2^)+(0.0477P)^2^+0.2903P] where P=(Fo^2^+2Fc^2^)/3'
_refine_ls_weighting_scheme calc
_refine_ls_wR_factor_gt 0.1310
_refine_ls_wR_factor_ref 0.1469
_reflns_Friedel_coverage 0.000
_reflns_number_gt 2494
_reflns_number_total 3870
_reflns_threshold_expression 'I > 2\s(I)'
_cod_data_source_file d4cc02639j2.cif
_cod_data_source_block smt-366_auto
_cod_depositor_comments 'Adding full bibliography for 7133436--7133438.cif.'
_cod_database_code 7133436
_shelx_shelxl_version_number 2016/4
_chemical_oxdiff_formula 'C H N O'
_chemical_oxdiff_usercomment 01-12-2023
_shelx_space_group_comment
;
The symmetry employed for this shelxl refinement is uniquely defined
by the following loop, which should always be used as a source of
symmetry information in preference to the above space-group names.
They are only intended as comments.
;
_reflns_odcompleteness_completeness 94.43
_reflns_odcompleteness_iscentric 1
_reflns_odcompleteness_theta 26.32
_olex2_refinement_description
;
1. Fixed Uiso
 At 1.2 times of:
  All C(H) groups, All C(H,H) groups
 At 1.5 times of:
  All C(H,H,H) groups
2.a Secondary CH2 refined with riding coordinates:
 C00L(H00A,H00B)
2.b Aromatic/amide H refined with riding coordinates:
 C00D(H00D), C00E(H00E), C00F(H00F), C00G(H00G), C00I(H00I), C00J(H00J),
 C00K(H00K), C00M(H00M), C00O(H00O)
2.c Idealised Me refined as rotating group:
 C00P(H00C,H00H,H00L), C00Q(H00N,H00P,H00Q)
;
_olex2_submission_original_sample_id SMT-366
_olex2_submission_special_instructions 'No special instructions were received'
_oxdiff_exptl_absorpt_empirical_details
;
Empirical correction (ABSPACK) includes:
- Absorption correction using spherical harmonics
- Frame scaling
;
_oxdiff_exptl_absorpt_empirical_full_max 1.145
_oxdiff_exptl_absorpt_empirical_full_min 0.882

loop_
_space_group_symop_operation_xyz
'x, y, z'
'-x+1/2, y+1/2, -z+1/2'
'-x, -y, -z'
'x-1/2, -y-1/2, z-1/2'

loop_
_atom_site_label
_atom_site_type_symbol
_atom_site_fract_x
_atom_site_fract_y
_atom_site_fract_z
_atom_site_U_iso_or_equiv
_atom_site_adp_type
_atom_site_occupancy
_atom_site_site_symmetry_order
_atom_site_calc_flag
_atom_site_refinement_flags_posn
_atom_site_refinement_flags_adp
_atom_site_refinement_flags_occupancy
_atom_site_disorder_assembly
_atom_site_disorder_group
O001 O 0.55962(11) 0.7289(2) 0.56277(9) 0.0479(4) Uani 1 1 d . . . . .
O002 O 0.79392(11) 0.2499(2) 0.59738(9) 0.0491(4) Uani 1 1 d . . . . .
O003 O 0.66018(11) 0.9344(2) 0.48753(9) 0.0504(4) Uani 1 1 d . . . . .
N004 N 0.67012(12) 0.4767(2) 0.57806(9) 0.0361(4) Uani 1 1 d . . . . .
O005 O 0.58351(19) 0.1851(3) 0.87028(12) 0.0811(6) Uani 1 1 d . . . . .
C006 C 0.62601(14) 0.6542(3) 0.54680(12) 0.0370(5) Uani 1 1 d . . . . .
C007 C 0.76847(14) 0.7464(3) 0.40743(11) 0.0360(4) Uani 1 1 d . . . . .
C008 C 0.64135(14) 0.3850(3) 0.63627(11) 0.0365(4) Uani 1 1 d . . . . .
C009 C 0.66926(14) 0.7585(3) 0.49324(11) 0.0356(4) Uani 1 1 d . . . . .
C00A C 0.71470(14) 0.6369(3) 0.44952(11) 0.0355(4) Uani 1 1 d . . . . .
C00B C 0.74314(14) 0.3776(3) 0.55688(12) 0.0376(5) Uani 1 1 d . . . . .
C00C C 0.58585(15) 0.2050(3) 0.74615(12) 0.0405(5) Uani 1 1 d . . . . .
C00D C 0.91675(16) 0.9069(3) 0.40460(13) 0.0429(5) Uani 1 1 d . . . . .
H00D H 0.985064 0.941295 0.429170 0.051 Uiso 1 1 calc R U . . .
C00E C 0.56756(15) 0.1135(3) 0.67609(12) 0.0413(5) Uani 1 1 d . . . . .
H00E H 0.536132 -0.010407 0.666176 0.050 Uiso 1 1 calc R U . . .
C00F C 0.86940(15) 0.8002(3) 0.44397(12) 0.0401(5) Uani 1 1 d . . . . .
H00F H 0.905145 0.764044 0.495234 0.048 Uiso 1 1 calc R U . . .
C00G C 0.59509(15) 0.2026(3) 0.62113(12) 0.0399(5) Uani 1 1 d . . . . .
H00G H 0.582589 0.140308 0.573903 0.048 Uiso 1 1 calc R U . . .
C00H C 0.75052(15) 0.4312(3) 0.48248(12) 0.0393(5) Uani 1 1 d . . . . .
C00I C 0.63289(15) 0.3890(3) 0.76048(12) 0.0427(5) Uani 1 1 d . . . . .
H00I H 0.645629 0.451706 0.807682 0.051 Uiso 1 1 calc R U . . .
C00J C 0.66069(15) 0.4791(3) 0.70583(12) 0.0420(5) Uani 1 1 d . . . . .
H00J H 0.692359 0.602775 0.715500 0.050 Uiso 1 1 calc R U . . .
C00K C 0.71706(16) 0.8037(3) 0.33242(13) 0.0454(5) Uani 1 1 d . . . . .
H00K H 0.648900 0.768770 0.307417 0.055 Uiso 1 1 calc R U . . .
C00L C 0.65290(16) 0.4536(3) 0.41482(13) 0.0446(5) Uani 1 1 d . . . . .
H00A H 0.590018 0.433335 0.423302 0.054 Uiso 1 1 calc R U . . .
H00B H 0.651138 0.409366 0.364817 0.054 Uiso 1 1 calc R U . . .
C00M C 0.86510(17) 0.9633(3) 0.32991(13) 0.0475(5) Uani 1 1 d . . . . .
H00M H 0.897868 1.036375 0.303694 0.057 Uiso 1 1 calc R U . . .
C00N C 0.55861(17) 0.1097(3) 0.80756(14) 0.0514(6) Uani 1 1 d . . . . .
C00O C 0.76493(18) 0.9122(3) 0.29364(14) 0.0537(6) Uani 1 1 d . . . . .
H00O H 0.729190 0.950831 0.242675 0.064 Uiso 1 1 calc R U . . .
C00P C 0.83887(18) 0.3382(3) 0.47006(15) 0.0534(6) Uani 1 1 d . . . . .
H00C H 0.838453 0.376955 0.420377 0.080 Uiso 1 1 calc R U . . .
H00H H 0.833826 0.196201 0.471992 0.080 Uiso 1 1 calc R U . . .
H00L H 0.901202 0.381518 0.509811 0.080 Uiso 1 1 calc R U . . .
C00Q C 0.5020(2) -0.0812(4) 0.79069(16) 0.0680(8) Uani 1 1 d . . . . .
H00N H 0.545451 -0.184407 0.784912 0.102 Uiso 1 1 calc R U . . .
H00P H 0.443108 -0.068854 0.743673 0.102 Uiso 1 1 calc R U . . .
H00Q H 0.480909 -0.113760 0.832561 0.102 Uiso 1 1 calc R U . . .

loop_
_atom_site_aniso_label
_atom_site_aniso_U_11
_atom_site_aniso_U_22
_atom_site_aniso_U_33
_atom_site_aniso_U_23
_atom_site_aniso_U_13
_atom_site_aniso_U_12
O001 0.0515(8) 0.0481(8) 0.0524(10) 0.0066(7) 0.0290(8) 0.0101(7)
O002 0.0495(8) 0.0423(8) 0.0554(10) 0.0111(7) 0.0195(7) 0.0079(7)
O003 0.0658(10) 0.0349(8) 0.0601(10) 0.0028(7) 0.0347(8) 0.0068(7)
N004 0.0414(8) 0.0336(8) 0.0361(9) 0.0034(7) 0.0177(7) 0.0013(7)
O005 0.1424(19) 0.0637(12) 0.0535(12) 0.0070(9) 0.0556(13) 0.0039(11)
C006 0.0390(10) 0.0361(10) 0.0365(11) -0.0012(8) 0.0147(9) 0.0009(8)
C007 0.0451(10) 0.0303(9) 0.0352(11) -0.0008(8) 0.0178(9) 0.0050(8)
C008 0.0392(10) 0.0364(10) 0.0343(11) 0.0019(8) 0.0142(8) 0.0015(8)
C009 0.0365(9) 0.0341(10) 0.0342(11) 0.0004(8) 0.0110(8) 0.0021(8)
C00A 0.0378(10) 0.0329(10) 0.0352(11) -0.0011(8) 0.0130(8) 0.0011(8)
C00B 0.0389(10) 0.0322(10) 0.0418(12) 0.0005(9) 0.0155(9) 0.0002(8)
C00C 0.0418(10) 0.0412(11) 0.0386(12) 0.0056(9) 0.0153(9) 0.0036(9)
C00D 0.0453(11) 0.0393(11) 0.0479(13) -0.0026(9) 0.0217(10) -0.0016(9)
C00E 0.0431(10) 0.0357(10) 0.0420(12) 0.0028(9) 0.0125(9) -0.0051(8)
C00F 0.0459(11) 0.0378(10) 0.0365(11) -0.0025(8) 0.0153(9) -0.0004(9)
C00G 0.0449(11) 0.0401(10) 0.0324(11) -0.0036(8) 0.0117(9) -0.0030(9)
C00H 0.0471(11) 0.0310(9) 0.0436(12) -0.0001(8) 0.0212(9) 0.0027(8)
C00I 0.0498(11) 0.0434(11) 0.0346(12) -0.0038(9) 0.0154(9) 0.0012(9)
C00J 0.0471(11) 0.0372(10) 0.0415(12) -0.0032(9) 0.0162(9) -0.0061(9)
C00K 0.0470(11) 0.0500(12) 0.0393(12) 0.0026(10) 0.0162(10) 0.0004(10)
C00L 0.0545(12) 0.0425(11) 0.0384(12) -0.0085(9) 0.0193(10) -0.0083(9)
C00M 0.0587(13) 0.0457(12) 0.0479(13) 0.0031(10) 0.0311(11) 0.0006(10)
C00N 0.0591(13) 0.0516(13) 0.0476(14) 0.0153(11) 0.0246(11) 0.0119(11)
C00O 0.0615(14) 0.0589(14) 0.0396(13) 0.0102(11) 0.0177(11) 0.0032(11)
C00P 0.0686(15) 0.0392(11) 0.0662(16) 0.0051(11) 0.0411(13) 0.0134(10)
C00Q 0.0640(15) 0.0706(16) 0.0669(18) 0.0293(14) 0.0219(13) -0.0076(13)

loop_
_atom_type_symbol
_atom_type_description
_atom_type_scat_dispersion_real
_atom_type_scat_dispersion_imag
_atom_type_scat_source
C C 0.0033 0.0016 'International Tables Vol C Tables 4.2.6.8 and 6.1.1.4'
H H 0.0000 0.0000 'International Tables Vol C Tables 4.2.6.8 and 6.1.1.4'
N N 0.0061 0.0033 'International Tables Vol C Tables 4.2.6.8 and 6.1.1.4'
O O 0.0106 0.0060 'International Tables Vol C Tables 4.2.6.8 and 6.1.1.4'

loop_
_geom_angle_atom_site_label_1
_geom_angle_atom_site_label_2
_geom_angle_atom_site_label_3
_geom_angle
_geom_angle_site_symmetry_1
_geom_angle_site_symmetry_3
_geom_angle_publ_flag
C006 N004 C008 118.87(16) . . ?
C006 N004 C00B 124.00(17) . . ?
C00B N004 C008 117.13(15) . . ?
O001 C006 N004 122.31(19) . . ?
O001 C006 C009 120.96(18) . . ?
N004 C006 C009 116.67(16) . . ?
C00F C007 C00A 120.81(18) . . ?
C00K C007 C00A 120.07(18) . . ?
C00K C007 C00F 119.05(19) . . ?
C00G C008 N004 118.63(18) . . ?
C00G C008 C00J 121.18(19) . . ?
C00J C008 N004 120.19(17) . . ?
O003 C009 C006 117.39(18) . . ?
O003 C009 C00A 124.16(19) . . ?
C00A C009 C006 118.38(17) . . ?
C007 C00A C00H 120.52(16) . . ?
C007 C00A C00L 120.71(18) . . ?
C009 C00A C007 115.97(16) . . ?
C009 C00A C00H 115.69(17) . . ?
C009 C00A C00L 113.00(17) . . ?
C00L C00A C00H 58.75(13) . . ?
O002 C00B N004 119.79(19) . . ?
O002 C00B C00H 122.29(19) . . ?
N004 C00B C00H 117.86(17) . . ?
C00E C00C C00I 119.28(19) . . ?
C00E C00C C00N 121.8(2) . . ?
C00I C00C C00N 118.9(2) . . ?
C00F C00D H00D 119.6 . . ?
C00M C00D H00D 119.6 . . ?
C00M C00D C00F 120.8(2) . . ?
C00C C00E H00E 119.7 . . ?
C00G C00E C00C 120.65(19) . . ?
C00G C00E H00E 119.7 . . ?
C007 C00F H00F 120.1 . . ?
C00D C00F C007 119.8(2) . . ?
C00D C00F H00F 120.1 . . ?
C008 C00G H00G 120.4 . . ?
C00E C00G C008 119.3(2) . . ?
C00E C00G H00G 120.4 . . ?
C00B C00H C00A 118.14(17) . . ?
C00B C00H C00L 116.83(17) . . ?
C00B C00H C00P 113.75(18) . . ?
C00L C00H C00A 60.21(13) . . ?
C00L C00H C00P 118.46(19) . . ?
C00P C00H C00A 119.37(18) . . ?
C00C C00I H00I 119.8 . . ?
C00J C00I C00C 120.4(2) . . ?
C00J C00I H00I 119.8 . . ?
C008 C00J H00J 120.4 . . ?
C00I C00J C008 119.23(19) . . ?
C00I C00J H00J 120.4 . . ?
C007 C00K H00K 119.6 . . ?
C007 C00K C00O 120.7(2) . . ?
C00O C00K H00K 119.6 . . ?
C00A C00L H00A 117.7 . . ?
C00A C00L H00B 117.7 . . ?
C00H C00L C00A 61.05(13) . . ?
C00H C00L H00A 117.7 . . ?
C00H C00L H00B 117.7 . . ?
H00A C00L H00B 114.8 . . ?
C00D C00M H00M 120.2 . . ?
C00D C00M C00O 119.7(2) . . ?
C00O C00M H00M 120.2 . . ?
O005 C00N C00C 120.1(2) . . ?
O005 C00N C00Q 120.7(2) . . ?
C00C C00N C00Q 119.1(2) . . ?
C00K C00O H00O 120.0 . . ?
C00M C00O C00K 120.0(2) . . ?
C00M C00O H00O 120.0 . . ?
C00H C00P H00C 109.5 . . ?
C00H C00P H00H 109.5 . . ?
C00H C00P H00L 109.5 . . ?
H00C C00P H00H 109.5 . . ?
H00C C00P H00L 109.5 . . ?
H00H C00P H00L 109.5 . . ?
C00N C00Q H00N 109.5 . . ?
C00N C00Q H00P 109.5 . . ?
C00N C00Q H00Q 109.5 . . ?
H00N C00Q H00P 109.5 . . ?
H00N C00Q H00Q 109.5 . . ?
H00P C00Q H00Q 109.5 . . ?

loop_
_geom_bond_atom_site_label_1
_geom_bond_atom_site_label_2
_geom_bond_distance
_geom_bond_site_symmetry_2
_geom_bond_publ_flag
O001 C006 1.210(2) . ?
O002 C00B 1.203(2) . ?
O003 C009 1.204(2) . ?
N004 C006 1.387(2) . ?
N004 C008 1.449(2) . ?
N004 C00B 1.420(3) . ?
O005 C00N 1.212(3) . ?
C006 C009 1.540(3) . ?
C007 C00A 1.494(3) . ?
C007 C00F 1.395(3) . ?
C007 C00K 1.382(3) . ?
C008 C00G 1.384(3) . ?
C008 C00J 1.389(3) . ?
C009 C00A 1.478(3) . ?
C00A C00H 1.539(3) . ?
C00A C00L 1.526(3) . ?
C00B C00H 1.489(3) . ?
C00C C00E 1.392(3) . ?
C00C C00I 1.398(3) . ?
C00C C00N 1.499(3) . ?
C00D H00D 0.9400 . ?
C00D C00F 1.382(3) . ?
C00D C00M 1.376(3) . ?
C00E H00E 0.9400 . ?
C00E C00G 1.378(3) . ?
C00F H00F 0.9400 . ?
C00G H00G 0.9400 . ?
C00H C00L 1.503(3) . ?
C00H C00P 1.507(3) . ?
C00I H00I 0.9400 . ?
C00I C00J 1.378(3) . ?
C00J H00J 0.9400 . ?
C00K H00K 0.9400 . ?
C00K C00O 1.386(3) . ?
C00L H00A 0.9800 . ?
C00L H00B 0.9800 . ?
C00M H00M 0.9400 . ?
C00M C00O 1.380(3) . ?
C00N C00Q 1.499(3) . ?
C00O H00O 0.9400 . ?
C00P H00C 0.9700 . ?
C00P H00H 0.9700 . ?
C00P H00L 0.9700 . ?
C00Q H00N 0.9700 . ?
C00Q H00P 0.9700 . ?
C00Q H00Q 0.9700 . ?

loop_
_geom_torsion_atom_site_label_1
_geom_torsion_atom_site_label_2
_geom_torsion_atom_site_label_3
_geom_torsion_atom_site_label_4
_geom_torsion
_geom_torsion_site_symmetry_1
_geom_torsion_site_symmetry_2
_geom_torsion_site_symmetry_3
_geom_torsion_site_symmetry_4
_geom_torsion_publ_flag
O001 C006 C009 O003 23.1(3) . . . . ?
O001 C006 C009 C00A -154.08(18) . . . . ?
O002 C00B C00H C00A -157.90(18) . . . . ?
O002 C00B C00H C00L 133.3(2) . . . . ?
O002 C00B C00H C00P -10.4(3) . . . . ?
O003 C009 C00A C007 11.5(3) . . . . ?
O003 C009 C00A C00H 160.97(18) . . . . ?
O003 C009 C00A C00L -133.9(2) . . . . ?
N004 C006 C009 O003 -154.01(18) . . . . ?
N004 C006 C009 C00A 28.8(2) . . . . ?
N004 C008 C00G C00E 179.82(17) . . . . ?
N004 C008 C00J C00I -179.85(18) . . . . ?
N004 C00B C00H C00A 24.9(3) . . . . ?
N004 C00B C00H C00L -44.0(2) . . . . ?
N004 C00B C00H C00P 172.31(17) . . . . ?
C006 N004 C008 C00G 117.5(2) . . . . ?
C006 N004 C008 C00J -62.8(2) . . . . ?
C006 N004 C00B O002 163.49(18) . . . . ?
C006 N004 C00B C00H -19.2(3) . . . . ?
C006 C009 C00A C007 -171.50(16) . . . . ?
C006 C009 C00A C00H -22.1(2) . . . . ?
C006 C009 C00A C00L 43.0(2) . . . . ?
C007 C00A C00H C00B 143.92(19) . . . . ?
C007 C00A C00H C00L -109.6(2) . . . . ?
C007 C00A C00H C00P -1.7(3) . . . . ?
C007 C00A C00L C00H 109.30(19) . . . . ?
C007 C00K C00O C00M 0.2(3) . . . . ?
C008 N004 C006 O001 -4.9(3) . . . . ?
C008 N004 C006 C009 172.15(16) . . . . ?
C008 N004 C00B O002 -16.1(3) . . . . ?
C008 N004 C00B C00H 161.17(17) . . . . ?
C009 C00A C00H C00B -4.0(2) . . . . ?
C009 C00A C00H C00L 102.44(19) . . . . ?
C009 C00A C00H C00P -149.6(2) . . . . ?
C009 C00A C00L C00H -107.05(19) . . . . ?
C00A C007 C00F C00D -177.96(17) . . . . ?
C00A C007 C00K C00O 177.4(2) . . . . ?
C00B N004 C006 O001 175.47(18) . . . . ?
C00B N004 C006 C009 -7.5(3) . . . . ?
C00B N004 C008 C00G -62.8(2) . . . . ?
C00B N004 C008 C00J 116.8(2) . . . . ?
C00B C00H C00L C00A 108.63(19) . . . . ?
C00C C00E C00G C008 0.0(3) . . . . ?
C00C C00I C00J C008 0.1(3) . . . . ?
C00D C00M C00O C00K -0.3(3) . . . . ?
C00E C00C C00I C00J 0.1(3) . . . . ?
C00E C00C C00N O005 173.5(2) . . . . ?
C00E C00C C00N C00Q -5.5(3) . . . . ?
C00F C007 C00A C009 85.8(2) . . . . ?
C00F C007 C00A C00H -62.0(3) . . . . ?
C00F C007 C00A C00L -131.5(2) . . . . ?
C00F C007 C00K C00O 0.4(3) . . . . ?
C00F C00D C00M C00O -0.3(3) . . . . ?
C00G C008 C00J C00I -0.2(3) . . . . ?
C00I C00C C00E C00G -0.2(3) . . . . ?
C00I C00C C00N O005 -5.1(3) . . . . ?
C00I C00C C00N C00Q 176.0(2) . . . . ?
C00J C008 C00G C00E 0.2(3) . . . . ?
C00K C007 C00A C009 -91.2(2) . . . . ?
C00K C007 C00A C00H 121.0(2) . . . . ?
C00K C007 C00A C00L 51.5(3) . . . . ?
C00K C007 C00F C00D -0.9(3) . . . . ?
C00L C00A C00H C00B -106.5(2) . . . . ?
C00L C00A C00H C00P 107.9(2) . . . . ?
C00M C00D C00F C007 0.9(3) . . . . ?
C00N C00C C00E C00G -178.75(19) . . . . ?
C00N C00C C00I C00J 178.76(19) . . . . ?
C00P C00H C00L C00A -109.4(2) . . . . ?
